data_7201738
loop_
_publ_author_name
'Liu, Ying-Ying'
'Ma, Jian-Fang'
'Yang, Jin'
'Ma, Ji-Cheng'
'Ping, Guang-Ju'

_publ_section_title
;
 Structures of metal-organic networks based on flexible
 1,1&#x2032;-(1,4-butanediyl)bis(imidazole-2-phenyl) ligand
;
_journal_issue 5
_journal_name_full CrystEngComm
_journal_page_first 565
_journal_paper_doi 10.1039/b714399k
_journal_volume 10
_journal_year 2008
_chemical_formula_moiety 'C30 H26 N4 O4 Zn, H2 O'
_chemical_formula_sum 'C30 H28 N4 O5 Zn'
_chemical_formula_weight 589.93
_chemical_name_systematic
;
?
;
_space_group_IT_number 2
_symmetry_cell_setting triclinic
_symmetry_space_group_name_Hall '-P 1'
_symmetry_space_group_name_H-M 'P -1'
_atom_sites_solution_hydrogens geom
_atom_sites_solution_primary direct
_atom_sites_solution_secondary difmap
_audit_creation_method SHELXL-97
_cell_angle_alpha 61.25(2)
_cell_angle_beta 85.985(19)
_cell_angle_gamma 88.86(2)
_cell_formula_units_Z 2
_cell_length_a 10.049(5)
_cell_length_b 12.328(7)
_cell_length_c 12.493(7)
_cell_measurement_reflns_used 4278
_cell_measurement_temperature 293(2)
_cell_measurement_theta_max 27.5
_cell_measurement_theta_min 3.2
_cell_volume 1353.4(13)
_computing_cell_refinement PROCESS-AUTO
_computing_data_collection 'PROCESS-AUTO (Rigaku Corporation, 1998)'
_computing_data_reduction PROCESS-AUTO
_computing_molecular_graphics 'SHELXTL-PLUS (Sheldrick, 1990)'
_computing_publication_material SHELXL97
_computing_structure_refinement 'SHELXL97 (Sheldrick, 1997)'
_computing_structure_solution 'SHELXS97 (Sheldrick, 1997)'
_diffrn_ambient_temperature 293(2)
_diffrn_measured_fraction_theta_full 0.993
_diffrn_measured_fraction_theta_max 0.982
_diffrn_measurement_device_type 'Rigaku RAXIS-RAPID'
_diffrn_measurement_method '\w scans'
_diffrn_radiation_monochromator graphite
_diffrn_radiation_source 'fine-focus sealed tube'
_diffrn_radiation_type MoK\a
_diffrn_radiation_wavelength 0.71069
_diffrn_reflns_av_R_equivalents 0.0444
_diffrn_reflns_av_sigmaI/netI 0.0602
_diffrn_reflns_limit_h_max 13
_diffrn_reflns_limit_h_min -11
_diffrn_reflns_limit_k_max 16
_diffrn_reflns_limit_k_min -16
_diffrn_reflns_limit_l_max 16
_diffrn_reflns_limit_l_min -16
_diffrn_reflns_number 13312
_diffrn_reflns_theta_full 25.00
_diffrn_reflns_theta_max 27.47
_diffrn_reflns_theta_min 3.23
_diffrn_standards_interval_time 0
_diffrn_standards_number 0
_exptl_absorpt_coefficient_mu 0.955
_exptl_absorpt_correction_T_max 0.83
_exptl_absorpt_correction_T_min 0.77
_exptl_absorpt_correction_type multi-scan
_exptl_absorpt_process_details 'SADABS(Sheldrick, 1996)'
_exptl_crystal_colour colorless
_exptl_crystal_density_diffrn 1.448
_exptl_crystal_density_method 'not measured'
_exptl_crystal_description block
_exptl_crystal_F_000 612
_exptl_crystal_size_max 0.34
_exptl_crystal_size_mid 0.19
_exptl_crystal_size_min 0.18
_refine_diff_density_max 0.585
_refine_diff_density_min -1.341
_refine_diff_density_rms 0.084
_refine_ls_extinction_method none
_refine_ls_goodness_of_fit_ref 1.094
_refine_ls_hydrogen_treatment mixed
_refine_ls_matrix_type full
_refine_ls_number_parameters 367
_refine_ls_number_reflns 6091
_refine_ls_number_restraints 3
_refine_ls_restrained_S_all 1.095
_refine_ls_R_factor_all 0.0837
_refine_ls_R_factor_gt 0.0569
_refine_ls_shift/su_max 0.001
_refine_ls_shift/su_mean <0.001
_refine_ls_structure_factor_coef Fsqd
_refine_ls_weighting_details 'calc w=1/[\s^2^(Fo^2^)+(0.0708P)^2^+0.8214P] where P=(Fo^2^+2Fc^2^)/3'
_refine_ls_weighting_scheme calc
_refine_ls_wR_factor_gt 0.1391
_refine_ls_wR_factor_ref 0.1573
_reflns_number_gt 4278
_reflns_number_total 6091
_reflns_threshold_expression >2\s(I)
_cod_data_source_file b714399k.txt
_cod_data_source_block 1
_cod_depositor_comments
;
The following automatic conversions were performed:
'_symmetry_cell_setting' value 'Triclinic' changed to 'triclinic'
according to '/home/saulius/struct/CIF-dictionaries/cif_core.dic'
dictionary named 'cif_core.dic' version 2.4.1 from 2010-06-29.

Automatic conversion script
Id: cif_fix_enum 1527 2010-12-29 10:47:43Z saulius 
;
_cod_original_sg_symbol_H-M P-1
_cod_database_code 7201738

loop_
_symmetry_equiv_pos_as_xyz
'x, y, z'
'-x, -y, -z'

loop_
_atom_site_label
_atom_site_type_symbol
_atom_site_fract_x
_atom_site_fract_y
_atom_site_fract_z
_atom_site_U_iso_or_equiv
_atom_site_adp_type
_atom_site_occupancy
_atom_site_symmetry_multiplicity
_atom_site_calc_flag
_atom_site_refinement_flags
_atom_site_disorder_assembly
_atom_site_disorder_group
Zn1 Zn 0.68216(4) 0.29246(3) 0.00419(4) 0.03591(15) Uani 1 1 d . . .
C1 C 0.9529(3) 0.2957(3) 0.0974(3) 0.0347(7) Uani 1 1 d . . .
C2 C 1.0819(4) 0.4117(3) -0.0670(3) 0.0398(8) Uani 1 1 d . . .
H2 H 1.1545 0.4564 -0.1193 0.048 Uiso 1 1 calc R . .
C3 C 0.9619(4) 0.3951(3) -0.0998(4) 0.0383(8) Uani 1 1 d . . .
H3 H 0.9376 0.4273 -0.1798 0.046 Uiso 1 1 calc R . .
C4 C 0.9084(4) 0.2148(3) 0.2262(4) 0.0398(8) Uani 1 1 d . . .
C5 C 0.9100(5) 0.2528(4) 0.3140(4) 0.0573(11) Uani 1 1 d . . .
H5 H 0.9378 0.3328 0.2917 0.069 Uiso 1 1 calc R . .
C6 C 0.8705(6) 0.1724(6) 0.4342(5) 0.0801(16) Uani 1 1 d . . .
H6 H 0.8707 0.1980 0.4931 0.096 Uiso 1 1 calc R . .
C7 C 0.8308(6) 0.0536(6) 0.4664(5) 0.0855(19) Uani 1 1 d . . .
H7 H 0.8054 -0.0011 0.5478 0.103 Uiso 1 1 calc R . .
C8 C 0.8279(5) 0.0150(5) 0.3818(5) 0.0731(15) Uani 1 1 d . . .
H8 H 0.7993 -0.0649 0.4047 0.088 Uiso 1 1 calc R . .
C9 C 0.8677(4) 0.0951(4) 0.2615(4) 0.0528(10) Uani 1 1 d . . .
H9 H 0.8673 0.0683 0.2035 0.063 Uiso 1 1 calc R . .
C10 C 1.2476(4) -0.0853(3) 0.0569(4) 0.0401(8) Uani 1 1 d . . .
C11 C 1.3789(4) -0.0178(3) -0.1076(4) 0.0447(9) Uani 1 1 d . . .
H11 H 1.4359 -0.0162 -0.1703 0.054 Uiso 1 1 calc R . .
C12 C 1.3427(4) 0.0824(3) -0.0957(4) 0.0513(10) Uani 1 1 d . . .
H12 H 1.3695 0.1641 -0.1476 0.062 Uiso 1 1 calc R . .
C13 C 1.1666(4) -0.1662(3) 0.1697(4) 0.0436(9) Uani 1 1 d . . .
C14 C 1.0310(5) -0.1527(4) 0.1802(4) 0.0544(11) Uani 1 1 d . . .
H14 H 0.9896 -0.0897 0.1151 0.065 Uiso 1 1 calc R . .
C15 C 0.9556(6) -0.2297(5) 0.2843(5) 0.0716(14) Uani 1 1 d . . .
H15 H 0.8641 -0.2189 0.2904 0.086 Uiso 1 1 calc R . .
C16 C 1.0169(7) -0.3229(5) 0.3795(5) 0.0798(17) Uani 1 1 d . . .
H16 H 0.9660 -0.3763 0.4501 0.096 Uiso 1 1 calc R . .
C17 C 1.1506(7) -0.3386(5) 0.3725(5) 0.0799(16) Uani 1 1 d . . .
H17 H 1.1909 -0.4018 0.4383 0.096 Uiso 1 1 calc R . .
C18 C 1.2271(5) -0.2600(4) 0.2670(4) 0.0601(12) Uani 1 1 d . . .
H18 H 1.3188 -0.2704 0.2618 0.072 Uiso 1 1 calc R . .
C19 C 1.1899(4) 0.3369(3) 0.1315(4) 0.0426(9) Uani 1 1 d . . .
H19A H 1.1636 0.3645 0.1906 0.051 Uiso 1 1 calc R . .
H19B H 1.2622 0.3907 0.0777 0.051 Uiso 1 1 calc R . .
C20 C 1.2400(4) 0.2066(4) 0.1984(4) 0.0443(9) Uani 1 1 d . . .
H20A H 1.1664 0.1534 0.2502 0.053 Uiso 1 1 calc R . .
H20B H 1.3070 0.2044 0.2516 0.053 Uiso 1 1 calc R . .
C21 C 1.2998(4) 0.1522(4) 0.1196(5) 0.0583(12) Uani 1 1 d . . .
H21A H 1.3617 0.2124 0.0569 0.070 Uiso 1 1 calc R . .
H21B H 1.3504 0.0798 0.1704 0.070 Uiso 1 1 calc R . .
C22 C 1.1996(4) 0.1161(4) 0.0587(5) 0.0517(11) Uani 1 1 d . . .
H22A H 1.1266 0.0705 0.1179 0.062 Uiso 1 1 calc R . .
H22B H 1.1635 0.1901 -0.0064 0.062 Uiso 1 1 calc R . .
C23 C 0.5275(4) 0.5769(3) -0.3157(3) 0.0375(8) Uani 1 1 d . . .
C24 C 0.4792(3) 0.6758(3) -0.2997(3) 0.0345(7) Uani 1 1 d . . .
C25 C 0.4789(4) 0.7923(3) -0.4011(4) 0.0479(9) Uani 1 1 d . . .
H25 H 0.4490 0.8590 -0.3911 0.057 Uiso 1 1 calc R . .
C26 C 0.5220(5) 0.8120(4) -0.5164(4) 0.0608(12) Uani 1 1 d . . .
H26 H 0.5208 0.8910 -0.5833 0.073 Uiso 1 1 calc R . .
C27 C 0.5667(5) 0.7135(5) -0.5315(4) 0.0668(13) Uani 1 1 d . . .
H27 H 0.5943 0.7256 -0.6091 0.080 Uiso 1 1 calc R . .
C28 C 0.5707(5) 0.5973(4) -0.4320(4) 0.0565(11) Uani 1 1 d . . .
H28 H 0.6028 0.5317 -0.4428 0.068 Uiso 1 1 calc R . .
C29 C 0.5401(4) 0.4475(3) -0.2104(3) 0.0403(8) Uani 1 1 d . . .
C30 C 0.4176(3) 0.6550(3) -0.1788(3) 0.0353(7) Uani 1 1 d . . .
N1 N 0.8813(3) 0.3232(2) 0.0033(3) 0.0354(6) Uani 1 1 d . . .
N2 N 1.0758(3) 0.3496(2) 0.0584(3) 0.0344(6) Uani 1 1 d . . .
N3 N 1.2590(3) 0.0394(3) 0.0077(3) 0.0454(8) Uani 1 1 d . . .
N4 N 1.3188(3) -0.1222(3) -0.0131(3) 0.0384(7) Uani 1 1 d . . .
O1 O 0.6355(3) 0.4352(2) -0.1445(2) 0.0456(6) Uani 1 1 d . . .
O2 O 0.4661(3) 0.3640(2) -0.2001(3) 0.0596(8) Uani 1 1 d . . .
O3 O 0.4218(3) 0.7466(2) -0.1569(3) 0.0441(6) Uani 1 1 d . . .
O4 O 0.3604(3) 0.5562(2) -0.1095(3) 0.0542(7) Uani 1 1 d . . .
O1W O 0.2429(5) 0.4736(7) -0.3398(5) 0.131(2) Uani 1 1 d D . .
H1A H 0.305(8) 0.428(8) -0.275(6) 0.196 Uiso 1 1 d D . .
H1B H 0.311(8) 0.527(8) -0.399(6) 0.196 Uiso 1 1 d D . .

loop_
_atom_site_aniso_label
_atom_site_aniso_U_11
_atom_site_aniso_U_22
_atom_site_aniso_U_33
_atom_site_aniso_U_23
_atom_site_aniso_U_13
_atom_site_aniso_U_12
Zn1 0.0381(2) 0.0256(2) 0.0440(3) -0.01653(18) -0.00631(18) 0.00763(15)
C1 0.0335(17) 0.0234(15) 0.044(2) -0.0139(15) -0.0041(15) 0.0059(13)
C2 0.045(2) 0.0260(16) 0.045(2) -0.0146(16) 0.0028(17) 0.0017(14)
C3 0.044(2) 0.0292(17) 0.040(2) -0.0149(16) -0.0036(16) 0.0053(15)
C4 0.0342(18) 0.0359(18) 0.043(2) -0.0132(17) -0.0081(16) 0.0073(15)
C5 0.060(3) 0.058(3) 0.051(3) -0.023(2) -0.005(2) 0.007(2)
C6 0.087(4) 0.099(5) 0.043(3) -0.026(3) -0.006(3) 0.018(3)
C7 0.074(4) 0.094(5) 0.039(3) 0.006(3) 0.001(2) 0.011(3)
C8 0.060(3) 0.052(3) 0.067(3) 0.004(3) -0.004(3) -0.004(2)
C9 0.045(2) 0.042(2) 0.055(3) -0.011(2) -0.004(2) -0.0007(18)
C10 0.042(2) 0.0267(16) 0.056(2) -0.0232(17) -0.0098(18) 0.0087(14)
C11 0.043(2) 0.0377(19) 0.051(2) -0.0198(18) -0.0018(18) 0.0046(16)
C12 0.054(2) 0.0253(17) 0.066(3) -0.0151(19) -0.004(2) 0.0018(16)
C13 0.053(2) 0.0333(18) 0.051(2) -0.0259(18) -0.0039(19) 0.0056(16)
C14 0.050(2) 0.046(2) 0.063(3) -0.023(2) -0.002(2) 0.0012(19)
C15 0.066(3) 0.066(3) 0.080(4) -0.036(3) 0.016(3) -0.007(3)
C16 0.103(5) 0.058(3) 0.065(3) -0.023(3) 0.026(3) -0.004(3)
C17 0.105(5) 0.063(3) 0.054(3) -0.015(3) -0.001(3) 0.024(3)
C18 0.068(3) 0.054(3) 0.057(3) -0.026(2) -0.008(2) 0.021(2)
C19 0.041(2) 0.0377(19) 0.051(2) -0.0222(18) -0.0065(17) 0.0019(16)
C20 0.040(2) 0.044(2) 0.052(2) -0.0247(19) -0.0135(18) 0.0090(16)
C21 0.039(2) 0.063(3) 0.092(4) -0.052(3) -0.015(2) 0.0126(19)
C22 0.046(2) 0.041(2) 0.085(3) -0.043(2) -0.013(2) 0.0128(17)
C23 0.041(2) 0.0309(17) 0.0386(19) -0.0146(16) -0.0090(16) 0.0081(14)
C24 0.0337(17) 0.0290(16) 0.0381(19) -0.0135(15) -0.0074(15) 0.0030(13)
C25 0.052(2) 0.0314(18) 0.049(2) -0.0108(18) -0.0043(19) 0.0071(16)
C26 0.073(3) 0.047(2) 0.038(2) -0.002(2) -0.001(2) 0.007(2)
C27 0.081(4) 0.071(3) 0.036(2) -0.016(2) 0.001(2) 0.012(3)
C28 0.071(3) 0.053(2) 0.047(2) -0.026(2) -0.003(2) 0.017(2)
C29 0.052(2) 0.0285(17) 0.039(2) -0.0156(16) -0.0051(17) 0.0123(16)
C30 0.0294(17) 0.0328(17) 0.044(2) -0.0187(16) -0.0042(15) 0.0060(14)
N1 0.0379(16) 0.0257(13) 0.0399(17) -0.0139(13) -0.0035(13) 0.0069(12)
N2 0.0366(15) 0.0251(13) 0.0398(17) -0.0144(13) -0.0034(13) 0.0043(11)
N3 0.0489(19) 0.0304(15) 0.063(2) -0.0273(16) -0.0063(17) 0.0079(13)
N4 0.0439(17) 0.0248(14) 0.0450(18) -0.0151(13) -0.0078(14) 0.0071(12)
O1 0.0539(16) 0.0334(13) 0.0458(16) -0.0149(12) -0.0149(13) 0.0107(12)
O2 0.071(2) 0.0317(14) 0.073(2) -0.0205(15) -0.0186(17) 0.0004(13)
O3 0.0471(15) 0.0371(14) 0.0544(17) -0.0272(13) -0.0025(13) 0.0026(11)
O4 0.0639(19) 0.0374(15) 0.0545(18) -0.0186(14) 0.0134(15) -0.0098(13)
O1W 0.097(4) 0.182(6) 0.091(4) -0.045(4) -0.019(3) -0.015(4)

loop_
_atom_type_symbol
_atom_type_description
_atom_type_scat_dispersion_real
_atom_type_scat_dispersion_imag
_atom_type_scat_source
C C 0.0033 0.0016 'International Tables Vol C Tables 4.2.6.8 and 6.1.1.4'
H H 0.0000 0.0000 'International Tables Vol C Tables 4.2.6.8 and 6.1.1.4'
N N 0.0061 0.0033 'International Tables Vol C Tables 4.2.6.8 and 6.1.1.4'
O O 0.0106 0.0060 'International Tables Vol C Tables 4.2.6.8 and 6.1.1.4'
Zn Zn 0.2839 1.4301 'International Tables Vol C Tables 4.2.6.8 and 6.1.1.4'

loop_
_geom_angle_atom_site_label_1
_geom_angle_atom_site_label_2
_geom_angle_atom_site_label_3
_geom_angle
_geom_angle_site_symmetry_1
_geom_angle_site_symmetry_3
_geom_angle_publ_flag
O1 Zn1 O3 118.82(12) . 2_665 ?
O1 Zn1 N1 101.62(12) . . ?
O3 Zn1 N1 115.26(12) 2_665 . ?
O1 Zn1 N4 118.96(12) . 2_755 ?
O3 Zn1 N4 99.84(12) 2_665 2_755 ?
N1 Zn1 N4 101.74(12) . 2_755 ?
N1 C1 N2 110.4(3) . . ?
N1 C1 C4 125.1(3) . . ?
N2 C1 C4 124.4(3) . . ?
C3 C2 N2 106.5(3) . . ?
C3 C2 H2 126.7 . . ?
N2 C2 H2 126.7 . . ?
C2 C3 N1 109.4(3) . . ?
C2 C3 H3 125.3 . . ?
N1 C3 H3 125.3 . . ?
C9 C4 C5 119.0(4) . . ?
C9 C4 C1 118.6(4) . . ?
C5 C4 C1 122.4(4) . . ?
C6 C5 C4 120.2(5) . . ?
C6 C5 H5 119.9 . . ?
C4 C5 H5 119.9 . . ?
C5 C6 C7 119.4(5) . . ?
C5 C6 H6 120.3 . . ?
C7 C6 H6 120.3 . . ?
C8 C7 C6 121.2(5) . . ?
C8 C7 H7 119.4 . . ?
C6 C7 H7 119.4 . . ?
C7 C8 C9 119.5(5) . . ?
C7 C8 H8 120.2 . . ?
C9 C8 H8 120.2 . . ?
C8 C9 C4 120.7(5) . . ?
C8 C9 H9 119.7 . . ?
C4 C9 H9 119.7 . . ?
N4 C10 N3 109.7(3) . . ?
N4 C10 C13 125.5(3) . . ?
N3 C10 C13 124.8(3) . . ?
C12 C11 N4 109.7(4) . . ?
C12 C11 H11 125.1 . . ?
N4 C11 H11 125.1 . . ?
C11 C12 N3 106.2(3) . . ?
C11 C12 H12 126.9 . . ?
N3 C12 H12 126.9 . . ?
C14 C13 C18 118.8(4) . . ?
C14 C13 C10 121.7(4) . . ?
C18 C13 C10 119.6(4) . . ?
C15 C14 C13 121.5(5) . . ?
C15 C14 H14 119.3 . . ?
C13 C14 H14 119.3 . . ?
C14 C15 C16 119.0(5) . . ?
C14 C15 H15 120.5 . . ?
C16 C15 H15 120.5 . . ?
C17 C16 C15 121.1(5) . . ?
C17 C16 H16 119.5 . . ?
C15 C16 H16 119.5 . . ?
C16 C17 C18 119.8(5) . . ?
C16 C17 H17 120.1 . . ?
C18 C17 H17 120.1 . . ?
C13 C18 C17 119.8(5) . . ?
C13 C18 H18 120.1 . . ?
C17 C18 H18 120.1 . . ?
N2 C19 C20 113.5(3) . . ?
N2 C19 H19A 108.9 . . ?
C20 C19 H19A 108.9 . . ?
N2 C19 H19B 108.9 . . ?
C20 C19 H19B 108.9 . . ?
H19A C19 H19B 107.7 . . ?
C19 C20 C21 116.5(4) . . ?
C19 C20 H20A 108.2 . . ?
C21 C20 H20A 108.2 . . ?
C19 C20 H20B 108.2 . . ?
C21 C20 H20B 108.2 . . ?
H20A C20 H20B 107.3 . . ?
C22 C21 C20 114.5(3) . . ?
C22 C21 H21A 108.6 . . ?
C20 C21 H21A 108.6 . . ?
C22 C21 H21B 108.6 . . ?
C20 C21 H21B 108.6 . . ?
H21A C21 H21B 107.6 . . ?
N3 C22 C21 111.7(3) . . ?
N3 C22 H22A 109.3 . . ?
C21 C22 H22A 109.3 . . ?
N3 C22 H22B 109.3 . . ?
C21 C22 H22B 109.3 . . ?
H22A C22 H22B 107.9 . . ?
C28 C23 C24 119.5(3) . . ?
C28 C23 C29 117.5(3) . . ?
C24 C23 C29 122.9(3) . . ?
C25 C24 C23 118.5(4) . . ?
C25 C24 C30 120.3(3) . . ?
C23 C24 C30 121.0(3) . . ?
C26 C25 C24 121.7(4) . . ?
C26 C25 H25 119.2 . . ?
C24 C25 H25 119.2 . . ?
C27 C26 C25 119.3(4) . . ?
C27 C26 H26 120.3 . . ?
C25 C26 H26 120.3 . . ?
C28 C27 C26 120.2(4) . . ?
C28 C27 H27 119.9 . . ?
C26 C27 H27 119.9 . . ?
C27 C28 C23 120.8(4) . . ?
C27 C28 H28 119.6 . . ?
C23 C28 H28 119.6 . . ?
O2 C29 O1 126.1(3) . . ?
O2 C29 C23 119.6(3) . . ?
O1 C29 C23 114.1(3) . . ?
O4 C30 O3 123.7(4) . . ?
O4 C30 C24 119.6(3) . . ?
O3 C30 C24 116.7(3) . . ?
C1 N1 C3 106.4(3) . . ?
C1 N1 Zn1 128.3(3) . . ?
C3 N1 Zn1 124.6(2) . . ?
C1 N2 C2 107.2(3) . . ?
C1 N2 C19 128.6(3) . . ?
C2 N2 C19 124.0(3) . . ?
C10 N3 C12 108.0(3) . . ?
C10 N3 C22 127.0(4) . . ?
C12 N3 C22 124.9(3) . . ?
C10 N4 C11 106.3(3) . . ?
C10 N4 Zn1 128.3(3) . 2_755 ?
C11 N4 Zn1 124.6(3) . 2_755 ?
C29 O1 Zn1 128.8(2) . . ?
C30 O3 Zn1 110.2(2) . 2_665 ?
H1A O1W H1B 95(3) . . ?

loop_
_geom_bond_atom_site_label_1
_geom_bond_atom_site_label_2
_geom_bond_distance
_geom_bond_site_symmetry_2
_geom_bond_publ_flag
Zn1 O1 1.927(3) . ?
Zn1 O3 1.955(3) 2_665 ?
Zn1 N1 2.042(3) . ?
Zn1 N4 2.048(3) 2_755 ?
C1 N1 1.319(5) . ?
C1 N2 1.357(5) . ?
C1 C4 1.469(5) . ?
C2 C3 1.351(5) . ?
C2 N2 1.372(5) . ?
C2 H2 0.9300 . ?
C3 N1 1.373(5) . ?
C3 H3 0.9300 . ?
C4 C9 1.383(5) . ?
C4 C5 1.385(6) . ?
C5 C6 1.376(7) . ?
C5 H5 0.9300 . ?
C6 C7 1.378(9) . ?
C6 H6 0.9300 . ?
C7 C8 1.354(9) . ?
C7 H7 0.9300 . ?
C8 C9 1.377(7) . ?
C8 H8 0.9300 . ?
C9 H9 0.9300 . ?
C10 N4 1.329(5) . ?
C10 N3 1.357(4) . ?
C10 C13 1.470(6) . ?
C11 C12 1.353(5) . ?
C11 N4 1.373(5) . ?
C11 H11 0.9300 . ?
C12 N3 1.366(6) . ?
C12 H12 0.9300 . ?
C13 C14 1.374(6) . ?
C13 C18 1.381(6) . ?
C14 C15 1.368(7) . ?
C14 H14 0.9300 . ?
C15 C16 1.368(8) . ?
C15 H15 0.9300 . ?
C16 C17 1.356(8) . ?
C16 H16 0.9300 . ?
C17 C18 1.388(7) . ?
C17 H17 0.9300 . ?
C18 H18 0.9300 . ?
C19 N2 1.474(5) . ?
C19 C20 1.506(5) . ?
C19 H19A 0.9700 . ?
C19 H19B 0.9700 . ?
C20 C21 1.522(6) . ?
C20 H20A 0.9700 . ?
C20 H20B 0.9700 . ?
C21 C22 1.497(6) . ?
C21 H21A 0.9700 . ?
C21 H21B 0.9700 . ?
C22 N3 1.469(5) . ?
C22 H22A 0.9700 . ?
C22 H22B 0.9700 . ?
C23 C28 1.389(6) . ?
C23 C24 1.400(5) . ?
C23 C29 1.512(5) . ?
C24 C25 1.384(5) . ?
C24 C30 1.495(5) . ?
C25 C26 1.380(6) . ?
C25 H25 0.9300 . ?
C26 C27 1.378(7) . ?
C26 H26 0.9300 . ?
C27 C28 1.374(6) . ?
C27 H27 0.9300 . ?
C28 H28 0.9300 . ?
C29 O2 1.232(5) . ?
C29 O1 1.266(5) . ?
C30 O4 1.227(4) . ?
C30 O3 1.286(4) . ?
N4 Zn1 2.048(3) 2_755 ?
O3 Zn1 1.955(3) 2_665 ?
O1W H1A 0.99(4) . ?
O1W H1B 0.96(4) . ?

loop_
_geom_hbond_atom_site_label_D
_geom_hbond_atom_site_label_H
_geom_hbond_atom_site_label_A
_geom_hbond_distance_DH
_geom_hbond_distance_HA
_geom_hbond_distance_DA
_geom_hbond_angle_DHA
_geom_hbond_site_symmetry_A
O1W H1A O2 0.99(4) 1.89(5) 2.840(6) 160(8) .?

loop_
_geom_torsion_atom_site_label_1
_geom_torsion_atom_site_label_2
_geom_torsion_atom_site_label_3
_geom_torsion_atom_site_label_4
_geom_torsion
_geom_torsion_site_symmetry_1
_geom_torsion_site_symmetry_2
_geom_torsion_site_symmetry_3
_geom_torsion_site_symmetry_4
_geom_torsion_publ_flag
N2 C2 C3 N1 -0.3(4) . . . . ?
N1 C1 C4 C9 57.0(5) . . . . ?
N2 C1 C4 C9 -120.7(4) . . . . ?
N1 C1 C4 C5 -125.3(4) . . . . ?
N2 C1 C4 C5 57.0(5) . . . . ?
C9 C4 C5 C6 -0.6(7) . . . . ?
C1 C4 C5 C6 -178.3(4) . . . . ?
C4 C5 C6 C7 0.6(8) . . . . ?
C5 C6 C7 C8 -1.0(9) . . . . ?
C6 C7 C8 C9 1.2(9) . . . . ?
C7 C8 C9 C4 -1.1(7) . . . . ?
C5 C4 C9 C8 0.8(6) . . . . ?
C1 C4 C9 C8 178.6(4) . . . . ?
N4 C11 C12 N3 0.0(5) . . . . ?
N4 C10 C13 C14 -118.5(4) . . . . ?
N3 C10 C13 C14 60.4(5) . . . . ?
N4 C10 C13 C18 60.3(5) . . . . ?
N3 C10 C13 C18 -120.9(4) . . . . ?
C18 C13 C14 C15 0.0(6) . . . . ?
C10 C13 C14 C15 178.7(4) . . . . ?
C13 C14 C15 C16 -0.6(7) . . . . ?
C14 C15 C16 C17 0.9(8) . . . . ?
C15 C16 C17 C18 -0.6(9) . . . . ?
C14 C13 C18 C17 0.3(6) . . . . ?
C10 C13 C18 C17 -178.4(4) . . . . ?
C16 C17 C18 C13 0.0(8) . . . . ?
N2 C19 C20 C21 64.9(5) . . . . ?
C19 C20 C21 C22 -74.4(5) . . . . ?
C20 C21 C22 N3 -167.1(4) . . . . ?
C28 C23 C24 C25 -1.4(6) . . . . ?
C29 C23 C24 C25 176.2(3) . . . . ?
C28 C23 C24 C30 173.0(4) . . . . ?
C29 C23 C24 C30 -9.4(5) . . . . ?
C23 C24 C25 C26 1.5(6) . . . . ?
C30 C24 C25 C26 -173.0(4) . . . . ?
C24 C25 C26 C27 -0.2(7) . . . . ?
C25 C26 C27 C28 -1.2(8) . . . . ?
C26 C27 C28 C23 1.3(8) . . . . ?
C24 C23 C28 C27 0.0(7) . . . . ?
C29 C23 C28 C27 -177.7(4) . . . . ?
C28 C23 C29 O2 -71.3(5) . . . . ?
C24 C23 C29 O2 111.1(4) . . . . ?
C28 C23 C29 O1 104.2(4) . . . . ?
C24 C23 C29 O1 -73.4(5) . . . . ?
C25 C24 C30 O4 145.1(4) . . . . ?
C23 C24 C30 O4 -29.2(5) . . . . ?
C25 C24 C30 O3 -31.0(5) . . . . ?
C23 C24 C30 O3 154.7(3) . . . . ?
N2 C1 N1 C3 1.3(4) . . . . ?
C4 C1 N1 C3 -176.8(3) . . . . ?
N2 C1 N1 Zn1 -169.5(2) . . . . ?
C4 C1 N1 Zn1 12.5(5) . . . . ?
C2 C3 N1 C1 -0.6(4) . . . . ?
C2 C3 N1 Zn1 170.6(2) . . . . ?
O1 Zn1 N1 C1 145.3(3) . . . . ?
O3 Zn1 N1 C1 15.4(3) 2_665 . . . ?
N4 Zn1 N1 C1 -91.5(3) 2_755 . . . ?
O1 Zn1 N1 C3 -23.9(3) . . . . ?
O3 Zn1 N1 C3 -153.8(2) 2_665 . . . ?
N4 Zn1 N1 C3 99.3(3) 2_755 . . . ?
N1 C1 N2 C2 -1.4(4) . . . . ?
C4 C1 N2 C2 176.6(3) . . . . ?
N1 C1 N2 C19 -175.6(3) . . . . ?
C4 C1 N2 C19 2.4(5) . . . . ?
C3 C2 N2 C1 1.0(4) . . . . ?
C3 C2 N2 C19 175.5(3) . . . . ?
C20 C19 N2 C1 61.7(5) . . . . ?
C20 C19 N2 C2 -111.5(4) . . . . ?
N4 C10 N3 C12 -1.4(4) . . . . ?
C13 C10 N3 C12 179.6(4) . . . . ?
N4 C10 N3 C22 -177.8(3) . . . . ?
C13 C10 N3 C22 3.2(6) . . . . ?
C11 C12 N3 C10 0.8(5) . . . . ?
C11 C12 N3 C22 177.4(4) . . . . ?
C21 C22 N3 C10 101.7(5) . . . . ?
C21 C22 N3 C12 -74.2(5) . . . . ?
N3 C10 N4 C11 1.4(4) . . . . ?
C13 C10 N4 C11 -179.7(4) . . . . ?
N3 C10 N4 Zn1 -168.9(2) . . . 2_755 ?
C13 C10 N4 Zn1 10.1(6) . . . 2_755 ?
C12 C11 N4 C10 -0.9(5) . . . . ?
C12 C11 N4 Zn1 169.9(3) . . . 2_755 ?
O2 C29 O1 Zn1 -9.6(6) . . . . ?
C23 C29 O1 Zn1 175.3(2) . . . . ?
O3 Zn1 O1 C29 -77.2(3) 2_665 . . . ?
N1 Zn1 O1 C29 155.2(3) . . . . ?
N4 Zn1 O1 C29 44.6(4) 2_755 . . . ?
O4 C30 O3 Zn1 -2.8(4) . . . 2_665 ?
C24 C30 O3 Zn1 173.1(2) . . . 2_665 ?
